data_4113429
loop_
_publ_author_name
'David G. Churchill'
'Kevin E. Janak'
'Joshua S. Wittenberg'
'Gerard Parkin'

_publ_section_title
;
 Normal and Inverse Primary Kinetic Deuterium Isotope Effects for C-H Bond
 Reductive Elimination and Oxidative Addition Reactions of Molybdenocene
 and Tungstenocene Complexes: Evidence for Benzene \s-Complex
 Intermediates
;
_journal_name_full 'Journal of the American Chemical Society'
_journal_page_first 1403
_journal_page_last 1420
_journal_paper_doi 10.1021/ja027670k
_journal_volume 125
_journal_year 2003
_chemical_formula_sum 'C22 H36 Si W'
_chemical_formula_weight 512.45
_chemical_name_systematic
; 
 ? 
;
_space_group_IT_number 62
_symmetry_cell_setting orthorhombic
_symmetry_space_group_name_Hall '-P 2ac 2n'
_symmetry_space_group_name_H-M 'P n m a'
_atom_sites_solution_hydrogens geom
_atom_sites_solution_primary direct
_atom_sites_solution_secondary difmap
_audit_creation_method SHELXL-97
_cell_angle_alpha 90.00
_cell_angle_beta 90.00
_cell_angle_gamma 90.00
_cell_formula_units_Z 4
_cell_length_a 10.1610(5)
_cell_length_b 14.9215(8)
_cell_length_c 13.4376(7)
_cell_measurement_temperature 223(2)
_cell_volume 2037.37(18)
_computing_cell_refinement 'Bruker SMART'
_computing_data_collection 'Bruker SMART'
_computing_data_reduction 'Bruker SHELXTL'
_computing_molecular_graphics 'Bruker SHELXTL'
_computing_publication_material 'Bruker SHELXTL'
_computing_structure_refinement 'SHELXL-97 (Sheldrick, 1997)'
_computing_structure_solution 'SHELXS-97 (Sheldrick, 1990)'
_diffrn_ambient_temperature 223(2)
_diffrn_measured_fraction_theta_full 0.961
_diffrn_measured_fraction_theta_max 0.961
_diffrn_measurement_device_type 'CCD area detector'
_diffrn_measurement_method 'phi and omega scans'
_diffrn_radiation_monochromator graphite
_diffrn_radiation_source 'fine-focus sealed tube'
_diffrn_radiation_type MoK\a
_diffrn_radiation_wavelength 0.71073
_diffrn_reflns_av_R_equivalents 0.0242
_diffrn_reflns_av_sigmaI/netI 0.0169
_diffrn_reflns_limit_h_max 13
_diffrn_reflns_limit_h_min -13
_diffrn_reflns_limit_k_max 14
_diffrn_reflns_limit_k_min -19
_diffrn_reflns_limit_l_max 17
_diffrn_reflns_limit_l_min -14
_diffrn_reflns_number 13947
_diffrn_reflns_theta_full 28.28
_diffrn_reflns_theta_max 28.28
_diffrn_reflns_theta_min 2.04
_exptl_absorpt_coefficient_mu 5.730
_exptl_absorpt_correction_T_max 0.5980
_exptl_absorpt_correction_T_min 0.3936
_exptl_absorpt_correction_type none
_exptl_crystal_density_diffrn 1.671
_exptl_crystal_F_000 1024
_exptl_crystal_size_max 0.20
_exptl_crystal_size_mid 0.20
_exptl_crystal_size_min 0.10
_refine_diff_density_max 0.751
_refine_diff_density_min -0.665
_refine_diff_density_rms 0.073
_refine_ls_extinction_coef 0.00055(7)
_refine_ls_extinction_expression Fc^*^=kFc[1+0.001xFc^2^\l^3^/sin(2\q)]^-1/4^
_refine_ls_extinction_method SHELXL
_refine_ls_goodness_of_fit_ref 1.027
_refine_ls_hydrogen_treatment mixed
_refine_ls_matrix_type full
_refine_ls_number_parameters 122
_refine_ls_number_reflns 2519
_refine_ls_number_restraints 0
_refine_ls_restrained_S_all 1.027
_refine_ls_R_factor_all 0.0209
_refine_ls_R_factor_gt 0.0169
_refine_ls_shift/su_max 0.001
_refine_ls_shift/su_mean 0.000
_refine_ls_structure_factor_coef Fsqd
_refine_ls_weighting_details 'calc w=1/[\s^2^(Fo^2^)+(0.0205P)^2^+1.3890P] where P=(Fo^2^+2Fc^2^)/3'
_refine_ls_weighting_scheme calc
_refine_ls_wR_factor_gt 0.0390
_refine_ls_wR_factor_ref 0.0404
_reflns_number_gt 2261
_reflns_number_total 2519
_reflns_threshold_expression >2sigma(I)
_cod_data_source_file ja027670k-5_s1_5.cif
_cod_data_source_block ws10
_cod_database_code 4113429

loop_
_symmetry_equiv_pos_as_xyz
'x, y, z'
'-x+1/2, -y, z+1/2'
'-x, y+1/2, -z'
'x+1/2, -y+1/2, -z+1/2'
'-x, -y, -z'
'x-1/2, y, -z-1/2'
'x, -y-1/2, z'
'-x-1/2, y-1/2, z-1/2'

loop_
_atom_site_label
_atom_site_type_symbol
_atom_site_fract_x
_atom_site_fract_y
_atom_site_fract_z
_atom_site_U_iso_or_equiv
_atom_site_adp_type
_atom_site_occupancy
_atom_site_symmetry_multiplicity
_atom_site_calc_flag
_atom_site_refinement_flags
W W 0.144383(11) 0.2500 0.466974(8) 0.02403(5) Uani 1 2 d S
Si Si 0.42935(9) 0.2500 0.55258(6) 0.02826(18) Uani 1 2 d S
C11 C 0.2611(3) 0.2500 0.6095(2) 0.0271(6) Uani 1 2 d S
C12 C 0.1753(2) 0.32895(16) 0.61183(17) 0.0312(5) Uani 1 1 d .
C13 C 0.0433(2) 0.29708(18) 0.62312(17) 0.0373(5) Uani 1 1 d .
C21 C 0.3581(3) 0.2500 0.4247(2) 0.0258(6) Uani 1 2 d S
C22 C 0.2978(2) 0.32896(14) 0.37902(16) 0.0274(4) Uani 1 1 d .
C23 C 0.2136(2) 0.29713(15) 0.30103(16) 0.0305(5) Uani 1 1 d .
C32 C 0.2121(3) 0.42505(16) 0.6281(2) 0.0428(6) Uani 1 1 d .
H32A H 0.1558 0.4632 0.5881 0.064 Uiso 1 1 calc R
H32B H 0.3032 0.4341 0.6090 0.064 Uiso 1 1 calc R
H32C H 0.2012 0.4400 0.6979 0.064 Uiso 1 1 calc R
C33 C -0.0740(3) 0.3555(3) 0.6430(2) 0.0614(9) Uani 1 1 d .
H33A H -0.1531 0.3256 0.6200 0.092 Uiso 1 1 calc R
H33B H -0.0639 0.4120 0.6081 0.092 Uiso 1 1 calc R
H33C H -0.0809 0.3668 0.7139 0.092 Uiso 1 1 calc R
C42 C 0.3381(2) 0.42535(16) 0.3870(2) 0.0375(5) Uani 1 1 d .
H42A H 0.3838 0.4431 0.3268 0.056 Uiso 1 1 calc R
H42B H 0.3961 0.4329 0.4438 0.056 Uiso 1 1 calc R
H42C H 0.2605 0.4624 0.3957 0.056 Uiso 1 1 calc R
C43 C 0.1496(3) 0.3551(2) 0.2243(2) 0.0436(6) Uani 1 1 d .
H43A H 0.1211 0.4107 0.2549 0.065 Uiso 1 1 calc R
H43B H 0.0741 0.3242 0.1966 0.065 Uiso 1 1 calc R
H43C H 0.2121 0.3681 0.1717 0.065 Uiso 1 1 calc R
C51 C 0.5384(3) 0.34781(19) 0.5820(2) 0.0459(6) Uani 1 1 d .
H51A H 0.6089 0.3510 0.5334 0.069 Uiso 1 1 calc R
H51B H 0.5755 0.3404 0.6480 0.069 Uiso 1 1 calc R
H51C H 0.4873 0.4027 0.5797 0.069 Uiso 1 1 calc R
C61 C -0.0137(3) 0.3426(2) 0.4178(2) 0.0580(8) Uani 1 1 d .
H61A H -0.0331 0.3320 0.3481 0.087 Uiso 1 1 calc R
H61B H 0.0151 0.4040 0.4267 0.087 Uiso 1 1 calc R
H61C H -0.0923 0.3321 0.4571 0.087 Uiso 1 1 calc R

loop_
_atom_site_aniso_label
_atom_site_aniso_U_11
_atom_site_aniso_U_22
_atom_site_aniso_U_33
_atom_site_aniso_U_23
_atom_site_aniso_U_13
_atom_site_aniso_U_12
W 0.02083(7) 0.02535(7) 0.02591(7) 0.000 -0.00205(5) 0.000
Si 0.0230(4) 0.0277(4) 0.0341(4) 0.000 -0.0051(4) 0.000
C11 0.0280(15) 0.0269(15) 0.0265(15) 0.000 -0.0036(12) 0.000
C12 0.0306(11) 0.0339(12) 0.0292(11) -0.0044(9) -0.0027(9) 0.0055(9)
C13 0.0289(12) 0.0550(15) 0.0281(11) -0.0022(10) 0.0009(9) 0.0061(11)
C21 0.0261(15) 0.0229(14) 0.0284(15) 0.000 0.0008(12) 0.000
C22 0.0278(11) 0.0231(10) 0.0314(11) 0.0021(8) -0.0001(9) 0.0003(8)
C23 0.0276(11) 0.0353(12) 0.0285(11) 0.0039(9) 0.0013(9) 0.0024(9)
C32 0.0501(15) 0.0313(13) 0.0471(14) -0.0110(10) -0.0058(12) 0.0082(11)
C33 0.0425(16) 0.095(3) 0.0471(16) -0.0101(16) 0.0051(14) 0.0275(17)
C42 0.0400(13) 0.0253(11) 0.0473(14) 0.0060(10) -0.0006(11) -0.0012(10)
C43 0.0466(15) 0.0482(16) 0.0360(13) 0.0102(11) -0.0045(11) 0.0052(12)
C51 0.0382(14) 0.0501(16) 0.0494(16) -0.0059(12) -0.0085(12) -0.0148(12)
C61 0.0435(16) 0.087(2) 0.0435(16) 0.0119(16) 0.0024(13) 0.0283(16)

loop_
_atom_type_symbol
_atom_type_description
_atom_type_scat_dispersion_real
_atom_type_scat_dispersion_imag
_atom_type_scat_source
C C 0.0033 0.0016 'International Tables Vol C Tables 4.2.6.8 and 6.1.1.4'
H H 0.0000 0.0000 'International Tables Vol C Tables 4.2.6.8 and 6.1.1.4'
Si Si 0.0817 0.0704 'International Tables Vol C Tables 4.2.6.8 and 6.1.1.4'
W W -0.8490 6.8722 'International Tables Vol C Tables 4.2.6.8 and 6.1.1.4'

loop_
_geom_angle_atom_site_label_1
_geom_angle_atom_site_label_2
_geom_angle_atom_site_label_3
_geom_angle
_geom_angle_site_symmetry_1
_geom_angle_site_symmetry_3
C61 W C61 77.0(2) 7_565 .
C61 W C21 128.67(10) 7_565 .
C61 W C21 128.67(10) . .
C61 W C11 129.36(10) 7_565 .
C61 W C11 129.36(10) . .
C21 W C11 72.91(11) . .
C61 W C22 91.09(10) 7_565 7_565
C61 W C22 131.39(10) . 7_565
C21 W C22 37.68(7) . 7_565
C11 W C22 94.63(9) . 7_565
C61 W C22 131.39(10) 7_565 .
C61 W C22 91.09(11) . .
C21 W C22 37.68(7) . .
C11 W C22 94.63(9) . .
C22 W C22 62.12(11) 7_565 .
C61 W C12 132.11(10) 7_565 .
C61 W C12 91.84(11) . .
C21 W C12 94.72(9) . .
C11 W C12 37.57(7) . .
C22 W C12 127.58(8) 7_565 .
C22 W C12 94.63(8) . .
C61 W C12 91.84(11) 7_565 7_565
C61 W C12 132.11(10) . 7_565
C21 W C12 94.72(9) . 7_565
C11 W C12 37.57(7) . 7_565
C22 W C12 94.63(8) 7_565 7_565
C22 W C12 127.58(8) . 7_565
C12 W C12 61.71(12) . 7_565
C61 W C13 97.49(10) 7_565 .
C61 W C13 76.82(10) . .
C21 W C13 128.70(9) . .
C11 W C13 59.37(9) . .
C22 W C13 151.79(8) 7_565 .
C22 W C13 125.74(8) . .
C12 W C13 35.02(8) . .
C12 W C13 58.43(9) 7_565 .
C61 W C13 76.82(10) 7_565 7_565
C61 W C13 97.49(10) . 7_565
C21 W C13 128.70(9) . 7_565
C11 W C13 59.37(9) . 7_565
C22 W C13 125.74(8) 7_565 7_565
C22 W C13 151.79(8) . 7_565
C12 W C13 58.43(9) . 7_565
C12 W C13 35.02(8) 7_565 7_565
C13 W C13 33.47(13) . 7_565
C61 W C23 96.65(10) 7_565 .
C61 W C23 75.96(9) . .
C21 W C23 59.34(9) . .
C11 W C23 128.67(9) . .
C22 W C23 58.62(8) 7_565 .
C22 W C23 35.13(8) . .
C12 W C23 125.94(8) . .
C12 W C23 151.92(8) 7_565 .
C13 W C23 145.47(9) . .
C13 W C23 171.78(8) 7_565 .
C61 W C23 75.96(9) 7_565 7_565
C61 W C23 96.65(10) . 7_565
C21 W C23 59.34(9) . 7_565
C11 W C23 128.67(9) . 7_565
C22 W C23 35.13(8) 7_565 7_565
C22 W C23 58.62(8) . 7_565
C12 W C23 151.92(8) . 7_565
C12 W C23 125.94(8) 7_565 7_565
C13 W C23 171.78(8) . 7_565
C13 W C23 145.47(9) 7_565 7_565
C23 W C23 33.48(11) . 7_565
C21 Si C11 91.24(14) . .
C21 Si C51 115.06(11) . .
C11 Si C51 116.99(11) . .
C21 Si C51 115.06(11) . 7_565
C11 Si C51 116.99(11) . 7_565
C51 Si C51 102.25(19) . 7_565
C12 C11 C12 107.0(3) 7_565 .
C12 C11 Si 123.48(15) 7_565 .
C12 C11 Si 123.48(15) . .
C12 C11 W 72.86(15) 7_565 .
C12 C11 W 72.86(15) . .
Si C11 W 97.67(13) . .
C13 C12 C11 107.0(2) . .
C13 C12 C32 122.5(2) . .
C11 C12 C32 128.6(2) . .
C13 C12 W 77.95(13) . .
C11 C12 W 69.57(14) . .
C32 C12 W 130.47(17) . .
C13 C13 C12 109.40(14) 7_565 .
C13 C13 C33 125.52(18) 7_565 .
C12 C13 C33 124.8(3) . .
C13 C13 W 73.26(6) 7_565 .
C12 C13 W 67.03(12) . .
C33 C13 W 130.94(18) . .
C22 C21 C22 107.3(3) 7_565 .
C22 C21 Si 123.30(14) 7_565 .
C22 C21 Si 123.30(14) . .
C22 C21 W 72.61(14) 7_565 .
C22 C21 W 72.61(14) . .
Si C21 W 98.18(13) . .
C23 C22 C21 106.83(19) . .
C23 C22 C42 122.2(2) . .
C21 C22 C42 128.9(2) . .
C23 C22 W 78.47(13) . .
C21 C22 W 69.70(14) . .
C42 C22 W 130.11(16) . .
C23 C23 C22 109.35(12) 7_565 .
C23 C23 C43 125.37(14) 7_565 .
C22 C23 C43 124.9(2) . .
C23 C23 W 73.26(5) 7_565 .
C22 C23 W 66.40(12) . .
C43 C23 W 132.17(17) . .

loop_
_geom_bond_atom_site_label_1
_geom_bond_atom_site_label_2
_geom_bond_distance
_geom_bond_site_symmetry_2
W C61 2.219(3) 7_565
W C61 2.219(3) .
W C21 2.244(3) .
W C11 2.252(3) .
W C22 2.284(2) 7_565
W C22 2.284(2) .
W C12 2.297(2) .
W C12 2.297(2) 7_565
W C13 2.440(2) .
W C13 2.440(2) 7_565
W C23 2.442(2) .
W C23 2.442(2) 7_565
Si C21 1.865(3) .
Si C11 1.873(3) .
Si C51 1.875(3) .
Si C51 1.875(3) 7_565
C11 C12 1.466(3) 7_565
C11 C12 1.466(3) .
C12 C13 1.431(3) .
C12 C32 1.498(3) .
C13 C13 1.405(5) 7_565
C13 C33 1.501(4) .
C21 C22 1.463(3) 7_565
C21 C22 1.463(3) .
C22 C23 1.434(3) .
C22 C42 1.499(3) .
C23 C23 1.406(5) 7_565
C23 C43 1.494(3) .
